data_4343253
loop_
_publ_author_name
'Chantarojsiri, Teera'
'Sun, Yujie'
'Long, Jeffrey R.'
'Chang, Christopher J.'

_publ_section_title
;
 Water-Soluble Iron(IV)-Oxo Complexes Supported by Pentapyridine Ligands:
 Axial Ligand Effects on Hydrogen Atom and Oxygen Atom Transfer
 Reactivity.
;
_journal_issue 12
_journal_name_full 'Inorganic chemistry'
_journal_page_first 5879
_journal_page_last 5887
_journal_paper_doi 10.1021/acs.inorgchem.5b00658
_journal_volume 54
_journal_year 2015
_chemical_formula_sum 'C30 H34 B2 F11 Fe N5 O5'
_chemical_formula_weight 831.09
_chemical_name_common tc27
_space_group_crystal_system triclinic
_space_group_IT_number 2
_space_group_name_Hall '-P 1'
_space_group_name_H-M_alt 'P -1'
_symmetry_space_group_name_Hall '-P 1'
_symmetry_space_group_name_H-M 'P -1'
_atom_sites_solution_hydrogens mixed
_audit_creation_method SHELXL-2014/7
_cell_angle_alpha 110.228(2)
_cell_angle_beta 105.795(2)
_cell_angle_gamma 104.259(2)
_cell_formula_units_Z 2
_cell_length_a 11.9538(12)
_cell_length_b 12.0106(12)
_cell_length_c 13.8708(14)
_cell_measurement_temperature 100(2)
_cell_volume 1665.4(3)
_computing_cell_refinement 'Bruker APEX2 v.2009.1'
_computing_data_collection 'Bruker APEX2 v.2009.1'
_computing_data_reduction 'Bruker APEX2 v.2009.1'
_computing_molecular_graphics ORTEP-32
_computing_publication_material WinGX
_computing_structure_refinement 'SHELXL-2014/7 (Sheldrick, 2014)'
_computing_structure_solution SHELXS-97
_diffrn_ambient_temperature 100(2)
_diffrn_detector_area_resol_mean 8.366
_diffrn_measured_fraction_theta_full 0.999
_diffrn_measured_fraction_theta_max 0.997
_diffrn_measurement_device_type 'Bruker APEX-I CCD'
_diffrn_measurement_method 'phi and omega scans'
_diffrn_radiation_type MoK\a
_diffrn_radiation_wavelength 0.71073
_diffrn_reflns_av_R_equivalents 0.0368
_diffrn_reflns_av_unetI/netI 0.0192
_diffrn_reflns_laue_measured_fraction_full 0.999
_diffrn_reflns_laue_measured_fraction_max 0.997
_diffrn_reflns_limit_h_max 14
_diffrn_reflns_limit_h_min -14
_diffrn_reflns_limit_k_max 14
_diffrn_reflns_limit_k_min -14
_diffrn_reflns_limit_l_max 16
_diffrn_reflns_limit_l_min -16
_diffrn_reflns_number 54287
_diffrn_reflns_point_group_measured_fraction_full 0.999
_diffrn_reflns_point_group_measured_fraction_max 0.997
_diffrn_reflns_theta_full 25.000
_diffrn_reflns_theta_max 25.680
_diffrn_reflns_theta_min 1.912
_diffrn_source 'fine-focus sealed tube'
_exptl_absorpt_coefficient_mu 0.564
_exptl_absorpt_correction_T_max 0.7453
_exptl_absorpt_correction_T_min 0.6470
_exptl_absorpt_correction_type multi-scane
_exptl_absorpt_process_details SADABS
_exptl_crystal_colour orange
_exptl_crystal_density_diffrn 1.657
_exptl_crystal_description block
_exptl_crystal_F_000 848
_exptl_crystal_size_max 0.600
_exptl_crystal_size_mid 0.100
_exptl_crystal_size_min 0.100
_refine_diff_density_max 0.655
_refine_diff_density_min -0.544
_refine_diff_density_rms 0.060
_refine_ls_extinction_method none
_refine_ls_goodness_of_fit_ref 1.071
_refine_ls_hydrogen_treatment mixed
_refine_ls_matrix_type full
_refine_ls_number_parameters 517
_refine_ls_number_reflns 6306
_refine_ls_number_restraints 0
_refine_ls_restrained_S_all 1.071
_refine_ls_R_factor_all 0.0377
_refine_ls_R_factor_gt 0.0339
_refine_ls_shift/su_max 0.001
_refine_ls_shift/su_mean 0.000
_refine_ls_structure_factor_coef Fsqd
_refine_ls_weighting_details 'w=1/[\s^2^(Fo^2^)+(0.0408P)^2^+1.6000P] where P=(Fo^2^+2Fc^2^)/3'
_refine_ls_weighting_scheme calc
_refine_ls_wR_factor_gt 0.0835
_refine_ls_wR_factor_ref 0.0872
_reflns_Friedel_coverage 0.000
_reflns_number_gt 5759
_reflns_number_total 6306
_reflns_threshold_expression 'I > 2\s(I)'
_cod_data_source_file ic5b00658_si_006.cif
_cod_data_source_block shelx
_cod_depositor_comments 'Adding full bibliography for 4343251--4343257.cif.'
_cod_database_code 4343253
_shelx_shelxl_version_number 2014/7
_shelx_space_group_comment
;
The symmetry employed for this shelxl refinement is uniquely defined
by the following loop, which should always be used as a source of
symmetry information in preference to the above space-group names.
They are only intended as comments.
;
_shelx_estimated_absorpt_t_min 0.728
_shelx_estimated_absorpt_t_max 0.946

loop_
_space_group_symop_operation_xyz
'x, y, z'
'-x, -y, -z'

loop_
_atom_site_label
_atom_site_type_symbol
_atom_site_fract_x
_atom_site_fract_y
_atom_site_fract_z
_atom_site_U_iso_or_equiv
_atom_site_adp_type
_atom_site_occupancy
_atom_site_site_symmetry_order
_atom_site_calc_flag
_atom_site_refinement_flags_posn
_atom_site_refinement_flags_adp
C1 C 0.52130(16) 0.44519(17) 0.83264(15) 0.0143(4) Uani 1 1 d . .
H1 H 0.5007 0.3642 0.7733 0.017 Uiso 1 1 calc R U
C2 C 0.62976(17) 0.49182(18) 0.92677(16) 0.0170(4) Uani 1 1 d . .
H2 H 0.6818 0.4439 0.9316 0.020 Uiso 1 1 calc R U
C3 C 0.66073(17) 0.60944(19) 1.01343(16) 0.0181(4) Uani 1 1 d . .
H3 H 0.7336 0.6435 1.0799 0.022 Uiso 1 1 calc R U
C4 C 0.58295(17) 0.67694(18) 1.00130(15) 0.0169(4) Uani 1 1 d . .
H4 H 0.6026 0.7584 1.0596 0.020 Uiso 1 1 calc R U
C5 C 0.47642(16) 0.62510(17) 0.90368(15) 0.0127(3) Uani 1 1 d . .
C6 C 0.39421(16) 0.70129(17) 0.88259(14) 0.0127(3) Uani 1 1 d . .
C7 C 0.44364(17) 0.83141(17) 0.98393(15) 0.0159(4) Uani 1 1 d . .
H7A H 0.5305 0.8795 0.9988 0.024 Uiso 1 1 calc R U
H7B H 0.3914 0.8796 0.9686 0.024 Uiso 1 1 calc R U
H7C H 0.4407 0.8184 1.0493 0.024 Uiso 1 1 calc R U
C8 C 0.39995(16) 0.71950(17) 0.77941(14) 0.0126(3) Uani 1 1 d . .
C9 C 0.44143(18) 0.84012(18) 0.78351(16) 0.0177(4) Uani 1 1 d . .
H9 H 0.4581 0.9138 0.8487 0.021 Uiso 1 1 calc R U
C10 C 0.45869(18) 0.85359(18) 0.69288(17) 0.0199(4) Uani 1 1 d . .
H10 H 0.4851 0.9357 0.6942 0.024 Uiso 1 1 calc R U
C11 C 0.43653(17) 0.74485(18) 0.60050(16) 0.0178(4) Uani 1 1 d . .
H11 H 0.4510 0.7508 0.5381 0.021 Uiso 1 1 calc R U
C12 C 0.39298(17) 0.62729(18) 0.60067(15) 0.0157(4) Uani 1 1 d . .
H12 H 0.3789 0.5530 0.5372 0.019 Uiso 1 1 calc R U
C13 C 0.25857(16) 0.62448(17) 0.85795(15) 0.0127(3) Uani 1 1 d . .
C14 C 0.19823(17) 0.67270(17) 0.92540(15) 0.0138(3) Uani 1 1 d . .
H14 H 0.2413 0.7536 0.9892 0.017 Uiso 1 1 calc R U
C15 C 0.07438(17) 0.60134(17) 0.89846(15) 0.0147(4) Uani 1 1 d . .
C16 C 0.01322(17) 0.48475(17) 0.80464(15) 0.0148(4) Uani 1 1 d . .
H16 H -0.0720 0.4351 0.7846 0.018 Uiso 1 1 calc R U
C17 C 0.07760(16) 0.44099(17) 0.73998(15) 0.0139(4) Uani 1 1 d . .
C18 C 0.00583(18) 0.65324(18) 0.96818(16) 0.0187(4) Uani 1 1 d . .
C19 C 0.15362(18) 0.37237(17) 0.44284(15) 0.0167(4) Uani 1 1 d . .
H19 H 0.2354 0.3967 0.4427 0.020 Uiso 1 1 calc R U
C20 C 0.05286(19) 0.33567(18) 0.34581(16) 0.0195(4) Uani 1 1 d . .
H20 H 0.0653 0.3343 0.2807 0.023 Uiso 1 1 calc R U
C21 C -0.06637(18) 0.30097(18) 0.34526(16) 0.0209(4) Uani 1 1 d . .
H21 H -0.1374 0.2793 0.2810 0.025 Uiso 1 1 calc R U
C22 C -0.08008(18) 0.29844(17) 0.44047(16) 0.0188(4) Uani 1 1 d . .
H22 H -0.1613 0.2738 0.4417 0.023 Uiso 1 1 calc R U
C23 C 0.02535(17) 0.33198(17) 0.53456(15) 0.0150(4) Uani 1 1 d . .
C24 C 0.01471(16) 0.31259(17) 0.63599(15) 0.0151(4) Uani 1 1 d . .
C25 C -0.12373(17) 0.24983(19) 0.61407(17) 0.0202(4) Uani 1 1 d . .
H25A H -0.1624 0.1676 0.5470 0.030 Uiso 1 1 calc R U
H25B H -0.1296 0.2356 0.6783 0.030 Uiso 1 1 calc R U
H25C H -0.1676 0.3062 0.6029 0.030 Uiso 1 1 calc R U
C26 C 0.08578(17) 0.22615(17) 0.65535(15) 0.0148(4) Uani 1 1 d . .
C27 C 0.02679(19) 0.11154(19) 0.65583(17) 0.0216(4) Uani 1 1 d . .
H27 H -0.0591 0.0853 0.6454 0.026 Uiso 1 1 calc R U
C28 C 0.0934(2) 0.03510(19) 0.67163(18) 0.0239(4) Uani 1 1 d . .
H28 H 0.0553 -0.0417 0.6755 0.029 Uiso 1 1 calc R U
C29 C 0.21631(19) 0.07352(19) 0.68154(16) 0.0210(4) Uani 1 1 d . .
H29 H 0.2637 0.0220 0.6898 0.025 Uiso 1 1 calc R U
C30 C 0.26914(18) 0.18764(18) 0.67927(15) 0.0168(4) Uani 1 1 d . .
H30 H 0.3529 0.2118 0.6837 0.020 Uiso 1 1 calc R U
N1 N 0.44317(13) 0.50763(14) 0.81994(12) 0.0116(3) Uani 1 1 d . .
N2 N 0.36927(13) 0.61213(14) 0.68594(12) 0.0119(3) Uani 1 1 d . .
N3 N 0.20005(13) 0.50893(14) 0.76671(12) 0.0111(3) Uani 1 1 d . .
N4 N 0.14255(14) 0.37559(14) 0.53780(12) 0.0130(3) Uani 1 1 d . .
N5 N 0.20838(14) 0.26730(14) 0.67107(12) 0.0127(3) Uani 1 1 d . .
O1 O 0.38090(13) 0.36929(13) 0.58746(11) 0.0143(3) Uani 1 1 d . .
O2 O 0.27645(14) 0.12265(14) 0.43848(13) 0.0226(3) Uani 1 1 d . .
O3 O -0.16624(17) -0.06446(16) 0.78505(14) 0.0318(4) Uani 1 1 d . .
O4 O 0.31148(16) -0.71654(15) 1.20333(14) 0.0310(4) Uani 1 1 d . .
O5 O 0.36716(13) -0.47478(15) 1.34615(12) 0.0216(3) Uani 1 1 d . .
F1 F -0.08221(12) 0.56078(12) 0.96825(12) 0.0333(3) Uani 1 1 d . .
F2 F -0.05164(17) 0.71896(18) 0.93030(15) 0.0550(5) Uani 1 1 d . .
F3 F 0.08164(13) 0.72875(16) 1.07434(12) 0.0505(4) Uani 1 1 d . .
F4 F 0.48246(12) -0.17411(13) 1.39357(11) 0.0342(3) Uani 1 1 d . .
F5 F 0.43678(12) -0.17659(12) 1.22401(11) 0.0305(3) Uani 1 1 d . .
F6 F 0.29343(11) -0.30980(11) 1.25439(11) 0.0266(3) Uani 1 1 d . .
F7 F 0.33824(12) -0.09420(11) 1.33281(12) 0.0315(3) Uani 1 1 d . .
F8 F 0.22540(14) -0.03099(13) 1.02551(11) 0.0343(3) Uani 1 1 d . .
F9 F 0.25426(11) -0.02912(12) 0.87124(10) 0.0276(3) Uani 1 1 d . .
F10 F 0.05744(12) -0.09045(13) 0.86655(12) 0.0365(3) Uani 1 1 d . .
F11 F 0.18762(12) 0.11736(11) 0.96882(11) 0.0311(3) Uani 1 1 d . .
Fe01 Fe 0.29057(2) 0.43998(2) 0.67932(2) 0.01056(8) Uani 1 1 d . .
B1 B 0.3870(2) -0.1870(2) 1.30128(19) 0.0189(4) Uani 1 1 d . .
B2 B 0.1818(2) -0.0073(2) 0.93335(19) 0.0193(4) Uani 1 1 d . .
H100 H 0.455(3) 0.402(2) 0.608(2) 0.029 Uiso 1 1 d . U
H101 H 0.353(2) 0.294(3) 0.545(2) 0.029 Uiso 1 1 d . U
H102 H 0.247(2) 0.105(2) 0.372(2) 0.029 Uiso 1 1 d . U
H103 H 0.324(2) 0.080(2) 0.446(2) 0.029 Uiso 1 1 d . U
H104 H -0.182(2) -0.018(3) 0.836(2) 0.029 Uiso 1 1 d . U
H105 H -0.096(3) -0.061(2) 0.813(2) 0.029 Uiso 1 1 d . U
H106 H 0.267(2) -0.776(3) 1.220(2) 0.029 Uiso 1 1 d . U
H107 H 0.277(2) -0.747(3) 1.139(2) 0.029 Uiso 1 1 d . U
H108 H 0.344(2) -0.552(3) 1.299(2) 0.029 Uiso 1 1 d . U
H109 H 0.338(2) -0.435(3) 1.319(2) 0.029 Uiso 1 1 d . U

loop_
_atom_site_aniso_label
_atom_site_aniso_U_11
_atom_site_aniso_U_22
_atom_site_aniso_U_33
_atom_site_aniso_U_23
_atom_site_aniso_U_13
_atom_site_aniso_U_12
C1 0.0143(8) 0.0148(9) 0.0166(9) 0.0087(7) 0.0075(7) 0.0058(7)
C2 0.0153(9) 0.0213(9) 0.0200(10) 0.0131(8) 0.0082(8) 0.0085(8)
C3 0.0135(9) 0.0258(10) 0.0140(9) 0.0102(8) 0.0034(7) 0.0061(8)
C4 0.0152(9) 0.0190(9) 0.0151(9) 0.0069(8) 0.0061(7) 0.0049(7)
C5 0.0122(8) 0.0159(9) 0.0127(8) 0.0076(7) 0.0070(7) 0.0054(7)
C6 0.0116(8) 0.0136(8) 0.0122(9) 0.0048(7) 0.0050(7) 0.0048(7)
C7 0.0152(9) 0.0149(9) 0.0141(9) 0.0037(7) 0.0052(7) 0.0048(7)
C8 0.0100(8) 0.0153(9) 0.0130(9) 0.0062(7) 0.0047(7) 0.0055(7)
C9 0.0197(9) 0.0139(9) 0.0186(9) 0.0057(7) 0.0082(8) 0.0064(7)
C10 0.0222(10) 0.0146(9) 0.0250(10) 0.0114(8) 0.0105(8) 0.0051(8)
C11 0.0166(9) 0.0207(9) 0.0189(9) 0.0121(8) 0.0078(8) 0.0056(8)
C12 0.0154(9) 0.0181(9) 0.0140(9) 0.0073(7) 0.0063(7) 0.0062(7)
C13 0.0131(8) 0.0136(8) 0.0125(8) 0.0081(7) 0.0027(7) 0.0058(7)
C14 0.0160(9) 0.0142(8) 0.0121(8) 0.0061(7) 0.0056(7) 0.0068(7)
C15 0.0159(9) 0.0181(9) 0.0171(9) 0.0117(8) 0.0085(7) 0.0095(7)
C16 0.0118(8) 0.0181(9) 0.0165(9) 0.0099(8) 0.0053(7) 0.0058(7)
C17 0.0135(8) 0.0145(9) 0.0140(9) 0.0082(7) 0.0035(7) 0.0052(7)
C18 0.0189(9) 0.0200(10) 0.0193(10) 0.0090(8) 0.0097(8) 0.0075(8)
C19 0.0196(9) 0.0141(9) 0.0155(9) 0.0068(7) 0.0058(8) 0.0057(7)
C20 0.0266(10) 0.0166(9) 0.0136(9) 0.0076(8) 0.0044(8) 0.0079(8)
C21 0.0201(10) 0.0180(9) 0.0160(10) 0.0045(8) -0.0021(8) 0.0079(8)
C22 0.0163(9) 0.0156(9) 0.0198(10) 0.0051(8) 0.0036(8) 0.0068(7)
C23 0.0158(9) 0.0119(8) 0.0156(9) 0.0046(7) 0.0052(7) 0.0057(7)
C24 0.0129(9) 0.0131(9) 0.0146(9) 0.0040(7) 0.0039(7) 0.0023(7)
C25 0.0129(9) 0.0193(9) 0.0227(10) 0.0063(8) 0.0062(8) 0.0022(7)
C26 0.0170(9) 0.0134(8) 0.0113(8) 0.0036(7) 0.0053(7) 0.0043(7)
C27 0.0201(10) 0.0192(10) 0.0249(10) 0.0098(8) 0.0105(8) 0.0046(8)
C28 0.0306(11) 0.0156(9) 0.0270(11) 0.0125(8) 0.0123(9) 0.0054(8)
C29 0.0264(10) 0.0177(9) 0.0205(10) 0.0102(8) 0.0077(8) 0.0102(8)
C30 0.0171(9) 0.0165(9) 0.0144(9) 0.0058(7) 0.0035(7) 0.0070(7)
N1 0.0121(7) 0.0128(7) 0.0130(7) 0.0076(6) 0.0067(6) 0.0050(6)
N2 0.0094(7) 0.0145(7) 0.0118(7) 0.0059(6) 0.0034(6) 0.0052(6)
N3 0.0104(7) 0.0113(7) 0.0116(7) 0.0067(6) 0.0027(6) 0.0038(6)
N4 0.0152(7) 0.0101(7) 0.0129(7) 0.0047(6) 0.0049(6) 0.0048(6)
N5 0.0142(7) 0.0125(7) 0.0101(7) 0.0043(6) 0.0042(6) 0.0045(6)
O1 0.0117(6) 0.0124(6) 0.0148(7) 0.0033(5) 0.0043(5) 0.0032(5)
O2 0.0236(7) 0.0197(7) 0.0203(7) 0.0048(6) 0.0065(6) 0.0096(6)
O3 0.0347(9) 0.0357(9) 0.0235(8) 0.0087(7) 0.0116(7) 0.0170(8)
O4 0.0320(9) 0.0244(8) 0.0241(8) 0.0056(7) 0.0050(7) 0.0052(7)
O5 0.0216(7) 0.0207(7) 0.0212(7) 0.0084(6) 0.0090(6) 0.0067(6)
F1 0.0344(7) 0.0287(7) 0.0491(8) 0.0177(6) 0.0332(7) 0.0119(6)
F2 0.0864(12) 0.0856(12) 0.0793(12) 0.0696(11) 0.0702(11) 0.0781(11)
F3 0.0275(7) 0.0626(10) 0.0273(8) -0.0113(7) 0.0163(6) 0.0025(7)
F4 0.0310(7) 0.0372(7) 0.0299(7) 0.0163(6) 0.0050(6) 0.0116(6)
F5 0.0437(8) 0.0283(7) 0.0346(7) 0.0194(6) 0.0265(6) 0.0170(6)
F6 0.0218(6) 0.0179(6) 0.0393(7) 0.0101(5) 0.0144(5) 0.0077(5)
F7 0.0302(7) 0.0198(6) 0.0517(8) 0.0141(6) 0.0241(6) 0.0142(5)
F8 0.0540(9) 0.0386(7) 0.0257(7) 0.0181(6) 0.0201(6) 0.0309(7)
F9 0.0222(6) 0.0360(7) 0.0244(6) 0.0116(5) 0.0105(5) 0.0119(5)
F10 0.0204(6) 0.0300(7) 0.0395(8) 0.0030(6) 0.0089(6) 0.0000(5)
F11 0.0387(7) 0.0193(6) 0.0326(7) 0.0098(5) 0.0117(6) 0.0117(5)
Fe01 0.01029(13) 0.01078(13) 0.01037(14) 0.00489(10) 0.00356(10) 0.00387(10)
B1 0.0193(10) 0.0180(10) 0.0241(11) 0.0099(9) 0.0125(9) 0.0091(9)
B2 0.0180(10) 0.0177(10) 0.0192(11) 0.0065(9) 0.0056(9) 0.0061(9)

loop_
_atom_type_symbol
_atom_type_description
_atom_type_scat_dispersion_real
_atom_type_scat_dispersion_imag
_atom_type_scat_source
H H 0.0000 0.0000 'International Tables Vol C Tables 4.2.6.8 and 6.1.1.4'
C C 0.0033 0.0016 'International Tables Vol C Tables 4.2.6.8 and 6.1.1.4'
N N 0.0061 0.0033 'International Tables Vol C Tables 4.2.6.8 and 6.1.1.4'
O O 0.0106 0.0060 'International Tables Vol C Tables 4.2.6.8 and 6.1.1.4'
F F 0.0171 0.0103 'International Tables Vol C Tables 4.2.6.8 and 6.1.1.4'
Fe Fe 0.3463 0.8444 'International Tables Vol C Tables 4.2.6.8 and 6.1.1.4'
B B 0.0013 0.0007 'International Tables Vol C Tables 4.2.6.8 and 6.1.1.4'

loop_
_geom_angle_atom_site_label_1
_geom_angle_atom_site_label_2
_geom_angle_atom_site_label_3
_geom_angle
N1 C1 C2 124.01(17)
N1 C1 H1 118.0
C2 C1 H1 118.0
C3 C2 C1 118.54(17)
C3 C2 H2 120.7
C1 C2 H2 120.7
C2 C3 C4 118.51(17)
C2 C3 H3 120.7
C4 C3 H3 120.7
C3 C4 C5 119.85(17)
C3 C4 H4 120.1
C5 C4 H4 120.1
N1 C5 C4 121.87(16)
N1 C5 C6 116.53(15)
C4 C5 C6 121.52(16)
C13 C6 C7 110.33(14)
C13 C6 C5 109.52(14)
C7 C6 C5 110.41(14)
C13 C6 C8 109.29(14)
C7 C6 C8 110.32(14)
C5 C6 C8 106.90(14)
C6 C7 H7A 109.5
C6 C7 H7B 109.5
H7A C7 H7B 109.5
C6 C7 H7C 109.5
H7A C7 H7C 109.5
H7B C7 H7C 109.5
N2 C8 C9 121.51(16)
N2 C8 C6 116.60(15)
C9 C8 C6 121.79(16)
C10 C9 C8 120.20(17)
C10 C9 H9 119.9
C8 C9 H9 119.9
C11 C10 C9 118.35(17)
C11 C10 H10 120.8
C9 C10 H10 120.8
C12 C11 C10 118.65(17)
C12 C11 H11 120.7
C10 C11 H11 120.7
N2 C12 C11 123.63(17)
N2 C12 H12 118.2
C11 C12 H12 118.2
N3 C13 C14 121.96(16)
N3 C13 C6 117.00(15)
C14 C13 C6 121.04(16)
C15 C14 C13 119.13(17)
C15 C14 H14 120.4
C13 C14 H14 120.4
C16 C15 C14 119.39(17)
C16 C15 C18 120.43(16)
C14 C15 C18 120.12(17)
C15 C16 C17 119.23(17)
C15 C16 H16 120.4
C17 C16 H16 120.4
N3 C17 C16 122.00(16)
N3 C17 C24 116.67(15)
C16 C17 C24 121.33(16)
F2 C18 F3 107.89(18)
F2 C18 F1 106.28(17)
F3 C18 F1 106.14(16)
F2 C18 C15 111.50(16)
F3 C18 C15 112.41(16)
F1 C18 C15 112.25(16)
N4 C19 C20 123.70(18)
N4 C19 H19 118.2
C20 C19 H19 118.2
C19 C20 C21 118.65(18)
C19 C20 H20 120.7
C21 C20 H20 120.7
C20 C21 C22 118.49(17)
C20 C21 H21 120.8
C22 C21 H21 120.8
C21 C22 C23 120.02(18)
C21 C22 H22 120.0
C23 C22 H22 120.0
N4 C23 C22 121.25(17)
N4 C23 C24 116.51(15)
C22 C23 C24 122.11(16)
C17 C24 C25 110.71(15)
C17 C24 C23 109.82(14)
C25 C24 C23 109.99(15)
C17 C24 C26 107.83(14)
C25 C24 C26 110.26(15)
C23 C24 C26 108.17(14)
C24 C25 H25A 109.5
C24 C25 H25B 109.5
H25A C25 H25B 109.5
C24 C25 H25C 109.5
H25A C25 H25C 109.5
H25B C25 H25C 109.5
N5 C26 C27 121.74(17)
N5 C26 C24 116.66(15)
C27 C26 C24 121.60(16)
C26 C27 C28 119.93(18)
C26 C27 H27 120.0
C28 C27 H27 120.0
C29 C28 C27 118.34(18)
C29 C28 H28 120.8
C27 C28 H28 120.8
C30 C29 C28 118.90(18)
C30 C29 H29 120.6
C28 C29 H29 120.6
N5 C30 C29 123.63(18)
N5 C30 H30 118.2
C29 C30 H30 118.2
C1 N1 C5 117.14(15)
C1 N1 Fe01 122.72(12)
C5 N1 Fe01 119.94(11)
C12 N2 C8 117.32(15)
C12 N2 Fe01 123.22(12)
C8 N2 Fe01 119.45(12)
C13 N3 C17 118.26(15)
C13 N3 Fe01 120.77(12)
C17 N3 Fe01 120.93(12)
C19 N4 C23 117.54(15)
C19 N4 Fe01 122.63(12)
C23 N4 Fe01 119.83(12)
C30 N5 C26 117.21(15)
C30 N5 Fe01 123.29(12)
C26 N5 Fe01 119.49(12)
Fe01 O1 H100 121.5(18)
Fe01 O1 H101 120.4(18)
H100 O1 H101 113(3)
H102 O2 H103 107(2)
H104 O3 H105 107(3)
H106 O4 H107 101(2)
H108 O5 H109 112(3)
N3 Fe01 O1 178.95(6)
N3 Fe01 N4 90.87(6)
O1 Fe01 N4 88.13(6)
N3 Fe01 N1 90.27(6)
O1 Fe01 N1 90.72(6)
N4 Fe01 N1 178.16(6)
N3 Fe01 N2 90.17(6)
O1 Fe01 N2 89.61(6)
N4 Fe01 N2 95.58(6)
N1 Fe01 N2 82.98(6)
N3 Fe01 N5 89.31(6)
O1 Fe01 N5 90.90(6)
N4 Fe01 N5 83.45(6)
N1 Fe01 N5 98.01(6)
N2 Fe01 N5 178.89(6)
F7 B1 F5 110.49(17)
F7 B1 F4 110.52(18)
F5 B1 F4 108.22(16)
F7 B1 F6 110.46(16)
F5 B1 F6 109.23(17)
F4 B1 F6 107.85(16)
F11 B2 F9 110.74(17)
F11 B2 F10 108.88(17)
F9 B2 F10 108.77(17)
F11 B2 F8 109.87(17)
F9 B2 F8 108.95(16)
F10 B2 F8 109.61(17)

loop_
_geom_bond_atom_site_label_1
_geom_bond_atom_site_label_2
_geom_bond_distance
C1 N1 1.346(2)
C1 C2 1.384(3)
C1 H1 0.9500
C2 C3 1.380(3)
C2 H2 0.9500
C3 C4 1.389(3)
C3 H3 0.9500
C4 C5 1.390(3)
C4 H4 0.9500
C5 N1 1.355(2)
C5 C6 1.536(2)
C6 C13 1.530(2)
C6 C7 1.530(2)
C6 C8 1.537(2)
C7 H7A 0.9800
C7 H7B 0.9800
C7 H7C 0.9800
C8 N2 1.353(2)
C8 C9 1.386(3)
C9 C10 1.384(3)
C9 H9 0.9500
C10 C11 1.380(3)
C10 H10 0.9500
C11 C12 1.380(3)
C11 H11 0.9500
C12 N2 1.348(2)
C12 H12 0.9500
C13 N3 1.357(2)
C13 C14 1.389(3)
C14 C15 1.385(3)
C14 H14 0.9500
C15 C16 1.381(3)
C15 C18 1.504(3)
C16 C17 1.386(3)
C16 H16 0.9500
C17 N3 1.361(2)
C17 C24 1.525(2)
C18 F2 1.315(2)
C18 F3 1.326(2)
C18 F1 1.329(2)
C19 N4 1.348(2)
C19 C20 1.379(3)
C19 H19 0.9500
C20 C21 1.380(3)
C20 H20 0.9500
C21 C22 1.384(3)
C21 H21 0.9500
C22 C23 1.395(3)
C22 H22 0.9500
C23 N4 1.352(2)
C23 C24 1.536(3)
C24 C25 1.534(2)
C24 C26 1.541(2)
C25 H25A 0.9800
C25 H25B 0.9800
C25 H25C 0.9800
C26 N5 1.354(2)
C26 C27 1.387(3)
C27 C28 1.389(3)
C27 H27 0.9500
C28 C29 1.379(3)
C28 H28 0.9500
C29 C30 1.376(3)
C29 H29 0.9500
C30 N5 1.352(2)
C30 H30 0.9500
N1 Fe01 2.0073(15)
N2 Fe01 2.0080(15)
N3 Fe01 1.9461(15)
N4 Fe01 1.9919(15)
N5 Fe01 2.0126(15)
O1 Fe01 1.9907(13)
O1 H100 0.80(3)
O1 H101 0.81(3)
O2 H102 0.82(3)
O2 H103 0.86(3)
O3 H104 0.83(3)
O3 H105 0.80(3)
O4 H106 0.92(3)
O4 H107 0.78(3)
O5 H108 0.85(3)
O5 H109 0.79(3)
F4 B1 1.395(3)
F5 B1 1.386(2)
F6 B1 1.406(2)
F7 B1 1.377(2)
F8 B2 1.396(3)
F9 B2 1.387(3)
F10 B2 1.394(3)
F11 B2 1.382(3)
